data_2209878
loop_
_publ_author_name
'Liu, Guang-Xiang'
'Wang, Peng-Fei'
'You-Cun Chen'
'Ren, Xiao-Ming'

_publ_section_title
;
 1-(4-Iodobenzyl)pyridinium bis(benzene-1,2-dithiolato)nickelate(III)
;
_journal_coeditor_code HK2070
_journal_issue 8
_journal_name_full 'Acta Crystallographica Section E'
_journal_page_first m1746
_journal_page_last m1748
_journal_paper_doi 10.1107/S1600536806024901
_journal_volume 62
_journal_year 2006
_chemical_formula_iupac '(C12 H11 I N) [Ni (C6 H4 S2)2]'
_chemical_formula_moiety 'C12 H11 I N +, C12 H8 Ni S4 -'
_chemical_formula_sum 'C24 H19 I N Ni S4'
_chemical_formula_weight 635.25
_chemical_name_systematic
;
1-(4-Iodobenzyl)pyridinium bis(benzene-1,2-dithiolato)nickelate(III)
;
_space_group_IT_number 14
_symmetry_cell_setting monoclinic
_symmetry_space_group_name_Hall '-P 2ybc'
_symmetry_space_group_name_H-M 'P 1 21/c 1'
_atom_sites_solution_hydrogens geom
_atom_sites_solution_primary direct
_atom_sites_solution_secondary difmap
_audit_creation_method SHELXL-97
_cell_angle_alpha 90.00
_cell_angle_beta 92.408(2)
_cell_angle_gamma 90.00
_cell_formula_units_Z 4
_cell_length_a 16.0187(18)
_cell_length_b 8.5003(9)
_cell_length_c 17.6621(19)
_cell_measurement_reflns_used 2936
_cell_measurement_temperature 294(2)
_cell_measurement_theta_max 24.98
_cell_measurement_theta_min 2.31
_cell_volume 2402.8(5)
_computing_cell_refinement SMART
_computing_data_collection 'SMART (Bruker, 2000)'
_computing_data_reduction 'SAINT (Bruker, 2000)'
_computing_molecular_graphics 'SHELXTL (Bruker, 2000)'
_computing_publication_material SHELXTL
_computing_structure_refinement 'SHELXL97 (Sheldrick, 1997)'
_computing_structure_solution 'SHELXS97 (Sheldrick, 1997)'
_diffrn_ambient_temperature 294(2)
_diffrn_measured_fraction_theta_full 0.997
_diffrn_measured_fraction_theta_max 0.997
_diffrn_measurement_device_type 'Bruker SMART APEX CCD area-detector'
_diffrn_measurement_method '\f and \w'
_diffrn_radiation_monochromator graphite
_diffrn_radiation_source 'sealed tube'
_diffrn_radiation_type MoK\a
_diffrn_radiation_wavelength 0.71073
_diffrn_reflns_av_R_equivalents 0.0373
_diffrn_reflns_av_sigmaI/netI 0.0459
_diffrn_reflns_limit_h_max 19
_diffrn_reflns_limit_h_min -16
_diffrn_reflns_limit_k_max 10
_diffrn_reflns_limit_k_min -10
_diffrn_reflns_limit_l_max 21
_diffrn_reflns_limit_l_min -19
_diffrn_reflns_number 11550
_diffrn_reflns_theta_full 25.00
_diffrn_reflns_theta_max 25.00
_diffrn_reflns_theta_min 2.31
_exptl_absorpt_coefficient_mu 2.453
_exptl_absorpt_correction_T_max 0.7915
_exptl_absorpt_correction_T_min 0.7098
_exptl_absorpt_correction_type multi-scan
_exptl_absorpt_process_details '(SADABS; Bruker, 2000)'
_exptl_crystal_colour 'dark green'
_exptl_crystal_density_diffrn 1.756
_exptl_crystal_density_method 'not measured'
_exptl_crystal_description block
_exptl_crystal_F_000 1260
_exptl_crystal_size_max 0.15
_exptl_crystal_size_mid 0.10
_exptl_crystal_size_min 0.10
_refine_diff_density_max 0.906
_refine_diff_density_min -0.867
_refine_ls_extinction_method none
_refine_ls_goodness_of_fit_ref 1.066
_refine_ls_hydrogen_treatment constr
_refine_ls_matrix_type full
_refine_ls_number_parameters 280
_refine_ls_number_reflns 4219
_refine_ls_number_restraints 0
_refine_ls_restrained_S_all 1.066
_refine_ls_R_factor_all 0.0633
_refine_ls_R_factor_gt 0.0509
_refine_ls_shift/su_max 0.007
_refine_ls_shift/su_mean 0.002
_refine_ls_structure_factor_coef Fsqd
_refine_ls_weighting_details 'calc w=1/[\s^2^(Fo^2^)+(0.0253P)^2^+6.1866P] where P=(Fo^2^+2Fc^2^)/3'
_refine_ls_weighting_scheme calc
_refine_ls_wR_factor_gt 0.1007
_refine_ls_wR_factor_ref 0.1056
_reflns_number_gt 3526
_reflns_number_total 4219
_reflns_threshold_expression I>2\s(I)
_cod_data_source_file hk2070.cif
_cod_data_source_block I
_cod_original_sg_symbol_H-M 'P 21/c'
_cod_database_code 2209878
_cod_database_fobs_code 2209878

loop_
_symmetry_equiv_pos_as_xyz
'x, y, z'
'-x, y+1/2, -z+1/2'
'-x, -y, -z'
'x, -y-1/2, z-1/2'

loop_
_atom_site_type_symbol
_atom_site_label
_atom_site_fract_x
_atom_site_fract_y
_atom_site_fract_z
_atom_site_U_iso_or_equiv
_atom_site_adp_type
_atom_site_calc_flag
_atom_site_refinement_flags
_atom_site_occupancy
I I1 1.09318(3) 0.90073(6) 0.23289(3) 0.07630(19) Uani d . 1
Ni Ni1 0.30851(4) 1.01223(8) 0.47270(3) 0.03890(18) Uani d . 1
S S1 0.20478(8) 0.96412(17) 0.54252(8) 0.0463(3) Uani d . 1
S S2 0.36686(8) 1.16077(17) 0.55757(7) 0.0471(3) Uani d . 1
S S3 0.41862(8) 1.03907(17) 0.40978(8) 0.0471(3) Uani d . 1
S S4 0.24903(8) 0.87281(17) 0.38437(7) 0.0444(3) Uani d . 1
N N1 0.7290(3) 1.0109(5) 0.0047(3) 0.0488(11) Uani d . 1
C C1 0.3257(3) 0.8448(6) 0.3190(3) 0.0399(11) Uani d . 1
C C2 0.3133(3) 0.7432(6) 0.2572(3) 0.0468(13) Uani d . 1
H H2 0.2623 0.6922 0.2493 0.056 Uiso calc R 1
C C3 0.3761(4) 0.7192(7) 0.2087(3) 0.0506(14) Uani d . 1
H H3 0.3676 0.6517 0.1677 0.061 Uiso calc R 1
C C4 0.4521(4) 0.7942(7) 0.2200(3) 0.0533(14) Uani d . 1
H H4 0.4945 0.7770 0.1866 0.064 Uiso calc R 1
C C5 0.4650(3) 0.8937(6) 0.2803(3) 0.0487(13) Uani d . 1
H H5 0.5162 0.9440 0.2877 0.058 Uiso calc R 1
C C6 0.4023(3) 0.9200(6) 0.3303(3) 0.0392(11) Uani d . 1
C C7 0.2972(3) 1.1655(6) 0.6305(3) 0.0416(12) Uani d . 1
C C8 0.3129(4) 1.2568(7) 0.6950(3) 0.0504(14) Uani d . 1
H H8 0.3615 1.3163 0.6996 0.061 Uiso calc R 1
C C9 0.2575(4) 1.2597(7) 0.7512(3) 0.0595(16) Uani d . 1
H H9 0.2682 1.3212 0.7940 0.071 Uiso calc R 1
C C10 0.1845(4) 1.1703(8) 0.7446(3) 0.0641(17) Uani d . 1
H H10 0.1466 1.1723 0.7831 0.077 Uiso calc R 1
C C11 0.1687(4) 1.0803(7) 0.6821(3) 0.0539(14) Uani d . 1
H H11 0.1200 1.0207 0.6782 0.065 Uiso calc R 1
C C12 0.2242(3) 1.0759(6) 0.6239(3) 0.0417(12) Uani d . 1
C C13 1.0042(3) 0.9216(7) 0.1427(3) 0.0497(14) Uani d . 1
C C14 0.9724(4) 0.7921(7) 0.1073(3) 0.0591(15) Uani d . 1
H H14 0.9923 0.6928 0.1207 0.071 Uiso calc R 1
C C15 0.9111(4) 0.8077(8) 0.0520(4) 0.0629(16) Uani d . 1
H H15 0.8894 0.7183 0.0280 0.075 Uiso calc R 1
C C16 0.8807(3) 0.9529(7) 0.0312(3) 0.0497(14) Uani d . 1
C C17 0.9148(4) 1.0836(7) 0.0662(3) 0.0569(15) Uani d . 1
H H17 0.8955 1.1831 0.0522 0.068 Uiso calc R 1
C C18 0.9770(3) 1.0687(7) 0.1216(3) 0.0556(15) Uani d . 1
H H18 1.0004 1.1577 0.1446 0.067 Uiso calc R 1
C C19 0.8105(4) 0.9709(9) -0.0276(3) 0.0674(18) Uani d . 1
H H19A 0.8252 1.0527 -0.0629 0.081 Uiso calc R 1
H H19B 0.8045 0.8734 -0.0558 0.081 Uiso calc R 1
C C20 0.7077(4) 0.9550(7) 0.0716(3) 0.0564(15) Uani d . 1
H H20 0.7448 0.8901 0.0988 0.068 Uiso calc R 1
C C21 0.6328(4) 0.9907(8) 0.1009(3) 0.0605(16) Uani d . 1
H H21 0.6184 0.9504 0.1475 0.073 Uiso calc R 1
C C22 0.5793(4) 1.0870(8) 0.0602(4) 0.0699(19) Uani d . 1
H H22 0.5283 1.1154 0.0795 0.084 Uiso calc R 1
C C23 0.6013(4) 1.1408(8) -0.0087(4) 0.0720(19) Uani d . 1
H H23 0.5647 1.2046 -0.0372 0.086 Uiso calc R 1
C C24 0.6760(4) 1.1018(7) -0.0356(4) 0.0594(16) Uani d . 1
H H24 0.6908 1.1388 -0.0828 0.071 Uiso calc R 1

loop_
_atom_site_aniso_label
_atom_site_aniso_U_11
_atom_site_aniso_U_22
_atom_site_aniso_U_33
_atom_site_aniso_U_12
_atom_site_aniso_U_13
_atom_site_aniso_U_23
I1 0.0526(3) 0.0976(4) 0.0777(3) 0.0006(2) -0.0100(2) 0.0119(3)
Ni1 0.0380(3) 0.0423(4) 0.0366(3) -0.0022(3) 0.0032(3) 0.0010(3)
S1 0.0431(7) 0.0493(8) 0.0468(8) -0.0067(6) 0.0073(6) -0.0032(6)
S2 0.0436(7) 0.0552(9) 0.0429(7) -0.0085(6) 0.0061(6) -0.0049(6)
S3 0.0446(7) 0.0540(8) 0.0434(7) -0.0131(6) 0.0085(6) -0.0089(6)
S4 0.0383(7) 0.0531(8) 0.0416(7) -0.0067(6) -0.0002(5) 0.0010(6)
N1 0.045(3) 0.052(3) 0.049(3) -0.007(2) -0.007(2) -0.004(2)
C1 0.041(3) 0.039(3) 0.038(3) 0.002(2) -0.002(2) 0.006(2)
C2 0.049(3) 0.045(3) 0.045(3) -0.004(3) -0.008(2) 0.001(2)
C3 0.066(4) 0.048(3) 0.038(3) 0.004(3) -0.003(3) -0.009(2)
C4 0.057(3) 0.054(4) 0.050(3) 0.001(3) 0.013(3) -0.005(3)
C5 0.045(3) 0.048(3) 0.053(3) -0.004(3) 0.005(3) -0.003(3)
C6 0.045(3) 0.037(3) 0.035(3) 0.003(2) 0.003(2) -0.001(2)
C7 0.042(3) 0.040(3) 0.042(3) 0.005(2) 0.001(2) 0.002(2)
C8 0.055(3) 0.050(3) 0.046(3) 0.004(3) 0.003(3) -0.004(3)
C9 0.077(4) 0.059(4) 0.043(3) 0.009(3) 0.009(3) -0.010(3)
C10 0.069(4) 0.071(4) 0.054(4) 0.002(3) 0.026(3) -0.007(3)
C11 0.050(3) 0.058(4) 0.054(4) -0.002(3) 0.015(3) 0.001(3)
C12 0.048(3) 0.041(3) 0.036(3) 0.006(2) 0.005(2) 0.002(2)
C13 0.037(3) 0.058(4) 0.054(3) 0.003(3) 0.004(2) -0.002(3)
C14 0.058(4) 0.051(4) 0.068(4) 0.005(3) 0.004(3) -0.001(3)
C15 0.066(4) 0.053(4) 0.070(4) -0.007(3) 0.006(3) -0.020(3)
C16 0.041(3) 0.063(4) 0.045(3) 0.001(3) 0.008(2) -0.014(3)
C17 0.051(3) 0.055(4) 0.064(4) 0.011(3) 0.004(3) -0.009(3)
C18 0.046(3) 0.048(4) 0.072(4) 0.002(3) -0.002(3) -0.017(3)
C19 0.054(4) 0.099(5) 0.050(3) 0.001(4) 0.005(3) -0.011(3)
C20 0.052(3) 0.064(4) 0.052(4) -0.003(3) -0.004(3) 0.005(3)
C21 0.055(4) 0.069(4) 0.057(4) -0.018(3) 0.010(3) -0.010(3)
C22 0.046(3) 0.067(4) 0.096(5) -0.002(3) -0.005(4) -0.035(4)
C23 0.066(4) 0.063(4) 0.085(5) 0.000(3) -0.024(4) 0.003(4)
C24 0.059(4) 0.060(4) 0.058(4) -0.008(3) -0.012(3) 0.008(3)

loop_
_atom_type_symbol
_atom_type_description
_atom_type_scat_dispersion_real
_atom_type_scat_dispersion_imag
_atom_type_scat_source
C C 0.0033 0.0016 'International Tables Vol C Tables 4.2.6.8 and 6.1.1.4'
H H 0.0000 0.0000 'International Tables Vol C Tables 4.2.6.8 and 6.1.1.4'
N N 0.0061 0.0033 'International Tables Vol C Tables 4.2.6.8 and 6.1.1.4'
I I -0.4742 1.8119 'International Tables Vol C Tables 4.2.6.8 and 6.1.1.4'
S S 0.1246 0.1234 'International Tables Vol C Tables 4.2.6.8 and 6.1.1.4'
Ni Ni 0.3393 1.1124 'International Tables Vol C Tables 4.2.6.8 and 6.1.1.4'

loop_
_geom_angle_atom_site_label_1
_geom_angle_atom_site_label_2
_geom_angle_atom_site_label_3
_geom_angle
_geom_angle_publ_flag
S3 Ni1 S2 87.45(5) yes
S3 Ni1 S4 91.83(5) yes
S2 Ni1 S4 177.34(6) yes
S3 Ni1 S1 173.63(7) yes
S2 Ni1 S1 92.05(6) yes
S4 Ni1 S1 88.95(5) yes
C12 S1 Ni1 104.75(18) ?
C7 S2 Ni1 104.90(18) ?
C6 S3 Ni1 104.93(18) ?
C1 S4 Ni1 104.69(18) ?
C20 N1 C24 120.1(5) ?
C20 N1 C19 121.4(5) ?
C24 N1 C19 118.5(5) ?
C6 C1 C2 119.5(5) ?
C6 C1 S4 119.0(4) ?
C2 C1 S4 121.4(4) ?
C3 C2 C1 119.8(5) ?
C3 C2 H2 120.1 ?
C1 C2 H2 120.1 ?
C2 C3 C4 120.6(5) ?
C2 C3 H3 119.7 ?
C4 C3 H3 119.7 ?
C5 C4 C3 120.0(5) ?
C5 C4 H4 120.0 ?
C3 C4 H4 120.0 ?
C4 C5 C6 120.5(5) ?
C4 C5 H5 119.8 ?
C6 C5 H5 119.8 ?
C5 C6 C1 119.5(5) ?
C5 C6 S3 121.4(4) ?
C1 C6 S3 119.0(4) ?
C8 C7 C12 119.6(5) ?
C8 C7 S2 121.3(4) ?
C12 C7 S2 119.1(4) ?
C9 C8 C7 120.4(5) ?
C9 C8 H8 119.8 ?
C7 C8 H8 119.8 ?
C8 C9 C10 120.0(5) ?
C8 C9 H9 120.0 ?
C10 C9 H9 120.0 ?
C11 C10 C9 120.1(5) ?
C11 C10 H10 120.0 ?
C9 C10 H10 120.0 ?
C10 C11 C12 120.9(6) ?
C10 C11 H11 119.5 ?
C12 C11 H11 119.5 ?
C11 C12 C7 118.9(5) ?
C11 C12 S1 121.9(4) ?
C7 C12 S1 119.1(4) ?
C14 C13 C18 120.4(5) ?
C14 C13 I1 120.8(4) ?
C18 C13 I1 118.8(4) ?
C15 C14 C13 119.9(6) ?
C15 C14 H14 120.1 ?
C13 C14 H14 120.1 ?
C14 C15 C16 121.2(6) ?
C14 C15 H15 119.4 ?
C16 C15 H15 119.4 ?
C15 C16 C17 118.5(5) ?
C15 C16 C19 121.5(6) ?
C17 C16 C19 120.0(6) ?
C18 C17 C16 120.6(6) ?
C18 C17 H17 119.7 ?
C16 C17 H17 119.7 ?
C13 C18 C17 119.4(5) ?
C13 C18 H18 120.3 ?
C17 C18 H18 120.3 ?
N1 C19 C16 113.6(5) ?
N1 C19 H19A 108.8 ?
C16 C19 H19A 108.8 ?
N1 C19 H19B 108.8 ?
C16 C19 H19B 108.8 ?
H19A C19 H19B 107.7 ?
N1 C20 C21 121.4(6) ?
N1 C20 H20 119.3 ?
C21 C20 H20 119.3 ?
C20 C21 C22 118.5(6) ?
C20 C21 H21 120.7 ?
C22 C21 H21 120.7 ?
C23 C22 C21 119.4(6) ?
C23 C22 H22 120.3 ?
C21 C22 H22 120.3 ?
C24 C23 C22 120.0(6) ?
C24 C23 H23 120.0 ?
C22 C23 H23 120.0 ?
N1 C24 C23 120.6(6) ?
N1 C24 H24 119.7 ?
C23 C24 H24 119.7 ?

loop_
_geom_bond_atom_site_label_1
_geom_bond_atom_site_label_2
_geom_bond_distance
_geom_bond_publ_flag
I1 C13 2.100(5) ?
Ni1 S3 2.1361(14) yes
Ni1 S2 2.1441(15) yes
Ni1 S4 2.1496(15) yes
Ni1 S1 2.1497(14) yes
S1 C12 1.740(5) ?
S2 C7 1.740(5) ?
S3 C6 1.741(5) ?
S4 C1 1.738(5) ?
N1 C20 1.330(7) ?
N1 C24 1.332(7) ?
N1 C19 1.488(7) ?
C1 C6 1.390(7) ?
C1 C2 1.399(7) ?
C2 C3 1.364(7) ?
C2 H2 0.9300 ?
C3 C4 1.381(8) ?
C3 H3 0.9300 ?
C4 C5 1.368(7) ?
C4 H4 0.9300 ?
C5 C6 1.384(7) ?
C5 H5 0.9300 ?
C7 C8 1.392(7) ?
C7 C12 1.397(7) ?
C8 C9 1.359(7) ?
C8 H8 0.9300 ?
C9 C10 1.394(8) ?
C9 H9 0.9300 ?
C10 C11 1.359(8) ?
C10 H10 0.9300 ?
C11 C12 1.387(7) ?
C11 H11 0.9300 ?
C13 C14 1.356(8) ?
C13 C18 1.371(8) ?
C14 C15 1.361(8) ?
C14 H14 0.9300 ?
C15 C16 1.372(8) ?
C15 H15 0.9300 ?
C16 C17 1.374(8) ?
C16 C19 1.505(8) ?
C17 C18 1.372(8) ?
C17 H17 0.9300 ?
C18 H18 0.9300 ?
C19 H19A 0.9700 ?
C19 H19B 0.9700 ?
C20 C21 1.361(8) ?
C20 H20 0.9300 ?
C21 C22 1.367(9) ?
C21 H21 0.9300 ?
C22 C23 1.360(9) ?
C22 H22 0.9300 ?
C23 C24 1.348(9) ?
C23 H23 0.9300 ?
C24 H24 0.9300 ?

loop_
_geom_torsion_atom_site_label_1
_geom_torsion_atom_site_label_2
_geom_torsion_atom_site_label_3
_geom_torsion_atom_site_label_4
_geom_torsion
S2 Ni1 S1 C12 2.36(18)
S4 Ni1 S1 C12 -175.17(18)
S3 Ni1 S2 C7 -176.27(18)
S1 Ni1 S2 C7 -2.63(18)
S2 Ni1 S3 C6 176.69(18)
S4 Ni1 S3 C6 -5.88(18)
S3 Ni1 S4 C1 5.94(18)
S1 Ni1 S4 C1 -167.73(18)
Ni1 S4 C1 C6 -4.8(4)
Ni1 S4 C1 C2 172.4(4)
C6 C1 C2 C3 -0.2(8)
S4 C1 C2 C3 -177.4(4)
C1 C2 C3 C4 0.1(8)
C2 C3 C4 C5 0.0(9)
C3 C4 C5 C6 0.0(8)
C4 C5 C6 C1 -0.1(8)
C4 C5 C6 S3 177.1(4)
C2 C1 C6 C5 0.2(7)
S4 C1 C6 C5 177.5(4)
C2 C1 C6 S3 -177.1(4)
S4 C1 C6 S3 0.1(6)
Ni1 S3 C6 C5 -172.6(4)
Ni1 S3 C6 C1 4.6(4)
Ni1 S2 C7 C8 -177.4(4)
Ni1 S2 C7 C12 2.5(4)
C12 C7 C8 C9 -0.2(8)
S2 C7 C8 C9 179.6(4)
C7 C8 C9 C10 0.2(9)
C8 C9 C10 C11 0.0(10)
C9 C10 C11 C12 -0.2(9)
C10 C11 C12 C7 0.2(8)
C10 C11 C12 S1 -179.0(5)
C8 C7 C12 C11 0.0(8)
S2 C7 C12 C11 -179.8(4)
C8 C7 C12 S1 179.2(4)
S2 C7 C12 S1 -0.6(6)
Ni1 S1 C12 C11 177.6(4)
Ni1 S1 C12 C7 -1.5(4)
C18 C13 C14 C15 -2.0(9)
I1 C13 C14 C15 176.0(4)
C13 C14 C15 C16 0.1(9)
C14 C15 C16 C17 1.4(9)
C14 C15 C16 C19 -177.5(5)
C15 C16 C17 C18 -0.9(9)
C19 C16 C17 C18 178.0(5)
C14 C13 C18 C17 2.5(9)
I1 C13 C18 C17 -175.6(4)
C16 C17 C18 C13 -1.0(9)
C20 N1 C19 C16 -34.4(8)
C24 N1 C19 C16 147.2(6)
C15 C16 C19 N1 104.9(7)
C17 C16 C19 N1 -74.0(7)
C24 N1 C20 C21 -1.1(9)
C19 N1 C20 C21 -179.5(5)
N1 C20 C21 C22 -0.4(9)
C20 C21 C22 C23 1.6(9)
C21 C22 C23 C24 -1.4(10)
C20 N1 C24 C23 1.4(9)
C19 N1 C24 C23 179.8(6)
C22 C23 C24 N1 -0.1(10)
